data_8103653
loop_
_publ_author_name
'Fornasini, M.L.'
'Palenzona, A.'

_publ_section_title
;
 The crystal structure of Er3 Ru2
;
_journal_name_full 'Zeitschrift fuer Kristallographie (149,1979-)'
_journal_page_first 249
_journal_page_last 254
_journal_volume 192
_journal_year 1990
_chemical_formula_sum 'Er3 Ru2'
_space_group_IT_number 176
_symmetry_space_group_name_Hall '-P 6c'
_symmetry_space_group_name_H-M 'P 63/m'
_cell_angle_alpha 90
_cell_angle_beta 90
_cell_angle_gamma 120
_cell_formula_units_Z 2
_cell_length_a 7.875
_cell_length_b 7.875
_cell_length_c 3.931
_cell_volume 211.123
_citation_journal_id_ASTM ZEKRDZ
_cod_data_source_file Fornasini_ZEKRDZ_1990_444.cif
_cod_data_source_block Er3Ru2
_cod_original_cell_volume 211.1226
_cod_database_code 8103653

loop_
_symmetry_equiv_pos_as_xyz
x,y,z
x-y,x,z+1/2
-y,x-y,z
-x,-y,z+1/2
-x+y,-x,z
y,-x+y,z+1/2
-x,-y,-z
-x+y,-x,-z-1/2
y,-x+y,-z
x,y,-z-1/2
x-y,x,-z
-y,x-y,-z-1/2

loop_
_atom_site_label
_atom_site_type_symbol
_atom_site_fract_x
_atom_site_fract_y
_atom_site_fract_z
_atom_site_occupancy
_atom_site_U_iso_or_equiv
Ru1 Ru 0 0 0 1 0.0
Ru2 Ru 0.3333 0.6667 0.25 1 0.0
Er1 Er 0.3847 0.0915 0.25 1 0.0
